data_7224249
loop_
_publ_author_name
'shaw, Bikash kumar'
'Das, Mithun'
'Bhattacharyya, Anik'
'Ghosh, Biswa Nath'
'Roy, Susmita'
'Mandal, Prabhat'
'Rissanen, Kari'
'Chattopadhyay, Shouvik'
'saha, Shyamal Kumar'

_publ_section_title
;
 Field-induced Ferromagnetism due to Magneto-striction in 1-D helical
 chain
;
_journal_name_full 'RSC Adv.'
_journal_paper_doi 10.1039/C5RA27040E
_journal_year 2016
_chemical_formula_sum 'C16 H19 Cu N5 O'
_chemical_formula_weight 360.90
_chemical_name_systematic
;
 ?
;
_space_group_IT_number 19
_symmetry_cell_setting orthorhombic
_symmetry_space_group_name_Hall 'P 2ac 2ab'
_symmetry_space_group_name_H-M 'P 21 21 21'
_atom_sites_solution_hydrogens geom
_atom_sites_solution_primary direct
_atom_sites_solution_secondary difmap
_audit_creation_method SHELXL-97
_audit_update_record
;
2016-02-09 deposited with the CCDC.
2016-02-11 downloaded from the CCDC.
;
_cell_angle_alpha 90.00
_cell_angle_beta 90.00
_cell_angle_gamma 90.00
_cell_formula_units_Z 4
_cell_length_a 8.3629(15)
_cell_length_b 9.1293(17)
_cell_length_c 20.174(4)
_cell_measurement_reflns_used 1943
_cell_measurement_temperature 123(2)
_cell_measurement_theta_max 26.73
_cell_measurement_theta_min 2.01
_cell_volume 1540.2(5)
_computing_structure_refinement 'SHELXL-97 (Sheldrick, 1997)'
_diffrn_ambient_temperature 123(2)
_diffrn_measured_fraction_theta_full 0.994
_diffrn_measured_fraction_theta_max 0.994
_diffrn_measurement_device_type 'BRUKER SMART APEX II'
_diffrn_radiation_monochromator graphite
_diffrn_radiation_source 'fine-focus sealed tube'
_diffrn_radiation_type MoK\a
_diffrn_radiation_wavelength 0.71073
_diffrn_reflns_av_R_equivalents 0.0345
_diffrn_reflns_av_sigmaI/netI 0.0394
_diffrn_reflns_limit_h_max 10
_diffrn_reflns_limit_h_min -10
_diffrn_reflns_limit_k_max 10
_diffrn_reflns_limit_k_min -11
_diffrn_reflns_limit_l_max 21
_diffrn_reflns_limit_l_min -24
_diffrn_reflns_number 10013
_diffrn_reflns_theta_full 26.22
_diffrn_reflns_theta_max 26.22
_diffrn_reflns_theta_min 2.02
_exptl_absorpt_coefficient_mu 1.430
_exptl_absorpt_correction_T_max 0.822
_exptl_absorpt_correction_T_min 0.632
_exptl_absorpt_correction_type multi-scan
_exptl_absorpt_process_details SADABS
_exptl_crystal_colour dark-green
_exptl_crystal_density_diffrn 1.556
_exptl_crystal_density_method 'not measured'
_exptl_crystal_description plate
_exptl_crystal_F_000 748
_exptl_crystal_size_max 0.39
_exptl_crystal_size_mid 0.28
_exptl_crystal_size_min 0.13
_refine_diff_density_max 0.230
_refine_diff_density_min -0.374
_refine_diff_density_rms 0.054
_refine_ls_abs_structure_details 'Flack H D (1983), Acta Cryst. A39, 876-881'
_refine_ls_abs_structure_Flack 0.014(13)
_refine_ls_extinction_method none
_refine_ls_goodness_of_fit_ref 1.023
_refine_ls_hydrogen_treatment mixed
_refine_ls_matrix_type full
_refine_ls_number_parameters 208
_refine_ls_number_reflns 3081
_refine_ls_number_restraints 0
_refine_ls_restrained_S_all 1.023
_refine_ls_R_factor_all 0.0306
_refine_ls_R_factor_gt 0.0261
_refine_ls_shift/su_max 0.001
_refine_ls_shift/su_mean 0.000
_refine_ls_structure_factor_coef Fsqd
_refine_ls_weighting_details 'calc w=1/[\s^2^(Fo^2^)+(0.0361P)^2^+0.0000P] where P=(Fo^2^+2Fc^2^)/3'
_refine_ls_weighting_scheme calc
_refine_ls_wR_factor_gt 0.0641
_refine_ls_wR_factor_ref 0.0661
_reflns_number_gt 2845
_reflns_number_total 3081
_reflns_threshold_expression >2sigma(I)
_cod_data_source_file c5ra27040e2.cif
_cod_data_source_block 1P1
_cod_depositor_comments
;
The following automatic conversions were performed:

'_symmetry_cell_setting' value 'Orthorhombic' changed to
'orthorhombic' according to
/usr/data/users/saulius/crontab/automatic-downloads/rss-feeds/RSC/lib/dictionaries/cif_core.dic
dictionary named 'cif_core.dic' version 2.4.2 from 2011-04-26.

Automatic conversion script
Id: cif_fix_values 4268 2015-11-12 08:31:59Z antanas 
;
_cod_original_sg_symbol_H-M P212121
_cod_database_code 7224249

loop_
_symmetry_equiv_pos_as_xyz
'x, y, z'
'-x+1/2, -y, z+1/2'
'x+1/2, -y+1/2, -z'
'-x, y+1/2, -z+1/2'

loop_
_atom_site_label
_atom_site_type_symbol
_atom_site_fract_x
_atom_site_fract_y
_atom_site_fract_z
_atom_site_U_iso_or_equiv
_atom_site_adp_type
_atom_site_occupancy
_atom_site_symmetry_multiplicity
_atom_site_calc_flag
_atom_site_refinement_flags
Cu1 Cu 0.07563(3) 0.97188(3) 0.507242(14) 0.02467(9) Uani 1 1 d .
O1 O -0.10231(18) 0.9864(2) 0.56562(8) 0.0308(4) Uani 1 1 d .
N2 N 0.2530(2) 1.0011(2) 0.43783(10) 0.0266(5) Uani 1 1 d .
N4 N -0.1879(2) 0.8209(3) 0.44742(10) 0.0270(5) Uani 1 1 d .
N5 N -0.3096(3) 0.7631(3) 0.45235(14) 0.0431(7) Uani 1 1 d .
N1 N 0.1996(2) 1.1113(3) 0.56102(11) 0.0278(5) Uani 1 1 d .
C10 C -0.2561(3) 1.0237(3) 0.66111(11) 0.0242(5) Uani 1 1 d .
N3 N -0.0615(2) 0.8787(3) 0.43894(11) 0.0354(5) Uani 1 1 d .
C5 C -0.2732(3) 1.0823(3) 0.72548(13) 0.0297(6) Uani 1 1 d .
C9 C -0.1067(3) 1.0427(3) 0.62426(12) 0.0250(5) Uani 1 1 d .
C1 C -0.3855(3) 0.9515(3) 0.63138(13) 0.0282(6) Uani 1 1 d .
H1 H -0.3742 0.9127 0.5890 0.034 Uiso 1 1 calc R
C8 C 0.0168(3) 1.1266(3) 0.65345(13) 0.0274(6) Uani 1 1 d .
C7 C -0.0049(3) 1.1779(3) 0.72021(14) 0.0374(7) Uani 1 1 d .
H7 H 0.0785 1.2284 0.7404 0.045 Uiso 1 1 calc R
C11 C 0.2550(3) 1.2982(3) 0.64392(15) 0.0417(7) Uani 1 1 d .
H11A H 0.3442 1.3173 0.6152 0.063 Uiso 1 1 calc R
H11B H 0.2935 1.2736 0.6874 0.063 Uiso 1 1 calc R
H11C H 0.1888 1.3839 0.6466 0.063 Uiso 1 1 calc R
C12 C 0.3472(3) 1.1599(3) 0.52723(14) 0.0350(7) Uani 1 1 d .
H12A H 0.4325 1.1722 0.5593 0.042 Uiso 1 1 calc R
H12B H 0.3290 1.2532 0.5055 0.042 Uiso 1 1 calc R
C16 C 0.1583(3) 1.1717(3) 0.61656(14) 0.0284(6) Uani 1 1 d .
C13 C 0.3934(2) 1.0462(3) 0.47690(13) 0.0326(6) Uani 1 1 d .
H13A H 0.4745 1.0857 0.4476 0.039 Uiso 1 1 calc R
H13B H 0.4382 0.9616 0.4993 0.039 Uiso 1 1 calc R
C4 C -0.4220(3) 1.0642(3) 0.75828(13) 0.0367(7) Uani 1 1 d .
H4 H -0.4351 1.1006 0.8010 0.044 Uiso 1 1 calc R
C6 C -0.1406(3) 1.1562(4) 0.75485(14) 0.0390(7) Uani 1 1 d .
H6 H -0.1480 1.1897 0.7983 0.047 Uiso 1 1 calc R
C3 C -0.5462(3) 0.9943(3) 0.72799(13) 0.0369(7) Uani 1 1 d .
H3 H -0.6432 0.9846 0.7501 0.044 Uiso 1 1 calc R
C2 C -0.5297(3) 0.9372(3) 0.66425(14) 0.0335(7) Uani 1 1 d .
H2 H -0.6151 0.8898 0.6440 0.040 Uiso 1 1 calc R
C15 C 0.2953(3) 0.8732(3) 0.39676(14) 0.0351(7) Uani 1 1 d .
H15A H 0.2039 0.8434 0.3714 0.053 Uiso 1 1 calc R
H15B H 0.3286 0.7941 0.4249 0.053 Uiso 1 1 calc R
H15C H 0.3810 0.8989 0.3673 0.053 Uiso 1 1 calc R
C14 C 0.2004(3) 1.1192(3) 0.39348(14) 0.0339(6) Uani 1 1 d .
H14A H 0.1086 1.0874 0.3688 0.051 Uiso 1 1 calc R
H14B H 0.2853 1.1434 0.3634 0.051 Uiso 1 1 calc R
H14C H 0.1731 1.2040 0.4193 0.051 Uiso 1 1 calc R

loop_
_atom_site_aniso_label
_atom_site_aniso_U_11
_atom_site_aniso_U_22
_atom_site_aniso_U_33
_atom_site_aniso_U_23
_atom_site_aniso_U_13
_atom_site_aniso_U_12
Cu1 0.02208(13) 0.02720(16) 0.02472(16) -0.00141(12) 0.00117(11) -0.00433(12)
O1 0.0282(8) 0.0375(11) 0.0268(9) -0.0111(8) 0.0039(7) -0.0063(8)
N2 0.0248(9) 0.0267(13) 0.0282(11) 0.0022(9) 0.0022(8) -0.0023(9)
N4 0.0280(11) 0.0331(13) 0.0198(12) -0.0023(10) -0.0022(8) 0.0024(10)
N5 0.0303(12) 0.0479(17) 0.0510(18) 0.0048(13) -0.0016(11) -0.0098(12)
N1 0.0233(10) 0.0304(13) 0.0296(13) 0.0006(10) -0.0018(9) -0.0053(9)
C10 0.0294(11) 0.0211(12) 0.0221(12) 0.0006(11) -0.0006(9) 0.0052(11)
N3 0.0301(11) 0.0522(15) 0.0239(12) -0.0067(10) 0.0033(10) -0.0123(12)
C5 0.0347(13) 0.0313(15) 0.0230(14) 0.0034(11) -0.0029(11) 0.0051(12)
C9 0.0295(12) 0.0226(13) 0.0228(13) 0.0013(11) -0.0020(9) 0.0013(10)
C1 0.0342(12) 0.0262(15) 0.0241(13) 0.0000(11) 0.0024(9) 0.0004(11)
C8 0.0287(12) 0.0276(14) 0.0260(15) -0.0023(11) -0.0045(10) 0.0013(11)
C7 0.0386(14) 0.0432(18) 0.0305(16) -0.0073(14) -0.0119(13) -0.0037(14)
C11 0.0399(16) 0.0390(17) 0.0463(19) -0.0121(14) -0.0052(13) -0.0092(14)
C12 0.0293(13) 0.0382(18) 0.0376(17) 0.0006(13) -0.0023(11) -0.0119(12)
C16 0.0276(12) 0.0239(14) 0.0338(16) -0.0001(12) -0.0089(11) -0.0006(11)
C13 0.0202(11) 0.0411(17) 0.0365(15) 0.0039(12) -0.0002(9) -0.0043(11)
C4 0.0472(15) 0.0416(18) 0.0213(13) -0.0006(11) 0.0073(13) 0.0060(15)
C6 0.0462(15) 0.050(2) 0.0204(15) -0.0106(13) -0.0022(12) 0.0002(14)
C3 0.0336(13) 0.0418(19) 0.0352(15) 0.0018(13) 0.0090(11) 0.0019(12)
C2 0.0309(13) 0.0341(17) 0.0356(16) 0.0008(12) 0.0025(11) -0.0018(11)
C15 0.0327(13) 0.0342(17) 0.0384(17) -0.0061(13) 0.0059(12) 0.0017(12)
C14 0.0351(13) 0.0320(16) 0.0347(16) 0.0098(12) -0.0001(12) 0.0000(12)

loop_
_atom_type_symbol
_atom_type_description
_atom_type_scat_dispersion_real
_atom_type_scat_dispersion_imag
_atom_type_scat_source
C C 0.0033 0.0016 'International Tables Vol C Tables 4.2.6.8 and 6.1.1.4'
H H 0.0000 0.0000 'International Tables Vol C Tables 4.2.6.8 and 6.1.1.4'
N N 0.0061 0.0033 'International Tables Vol C Tables 4.2.6.8 and 6.1.1.4'
O O 0.0106 0.0060 'International Tables Vol C Tables 4.2.6.8 and 6.1.1.4'
Cu Cu 0.3201 1.2651 'International Tables Vol C Tables 4.2.6.8 and 6.1.1.4'

loop_
_geom_angle_atom_site_label_1
_geom_angle_atom_site_label_2
_geom_angle_atom_site_label_3
_geom_angle
O1 Cu1 N1 91.47(8)
O1 Cu1 N3 90.45(8)
N1 Cu1 N3 164.72(10)
O1 Cu1 N2 167.51(9)
N1 Cu1 N2 84.91(9)
N3 Cu1 N2 89.98(8)
C9 O1 Cu1 128.15(15)
C14 N2 C13 111.1(2)
C14 N2 C15 108.1(2)
C13 N2 C15 109.30(19)
C14 N2 Cu1 107.10(15)
C13 N2 Cu1 104.29(15)
C15 N2 Cu1 116.91(16)
N5 N4 N3 176.6(3)
C16 N1 C12 119.6(2)
C16 N1 Cu1 127.69(17)
C12 N1 Cu1 112.31(17)
C1 C10 C5 119.6(2)
C1 C10 C9 119.8(2)
C5 C10 C9 120.6(2)
N4 N3 Cu1 127.00(18)
C10 C5 C4 118.3(2)
C10 C5 C6 118.9(2)
C4 C5 C6 122.9(2)
O1 C9 C8 125.2(2)
O1 C9 C10 116.3(2)
C8 C9 C10 118.4(2)
C2 C1 C10 120.8(2)
C9 C8 C7 118.3(2)
C9 C8 C16 122.2(2)
C7 C8 C16 119.2(2)
C6 C7 C8 123.0(3)
N1 C12 C13 108.6(2)
N1 C16 C8 122.5(2)
N1 C16 C11 119.8(2)
C8 C16 C11 117.6(2)
N2 C13 C12 110.45(19)
C3 C4 C5 120.9(2)
C7 C6 C5 120.6(3)
C4 C3 C2 120.8(2)
C1 C2 C3 119.6(2)

loop_
_geom_bond_atom_site_label_1
_geom_bond_atom_site_label_2
_geom_bond_distance
Cu1 O1 1.9023(16)
Cu1 N1 1.968(2)
Cu1 N3 1.984(2)
Cu1 N2 2.0574(19)
O1 C9 1.290(3)
N2 C14 1.468(3)
N2 C13 1.473(3)
N2 C15 1.475(3)
N4 N5 1.151(3)
N4 N3 1.194(3)
N1 C16 1.296(3)
N1 C12 1.478(3)
C10 C1 1.402(3)
C10 C5 1.411(4)
C10 C9 1.464(3)
C5 C4 1.419(4)
C5 C6 1.427(4)
C9 C8 1.414(3)
C1 C2 1.382(3)
C8 C7 1.437(4)
C8 C16 1.458(4)
C7 C6 1.348(4)
C11 C16 1.514(4)
C12 C13 1.503(4)
C4 C3 1.364(4)
C3 C2 1.394(4)
